data_7246747
loop_
_publ_author_name
'Zhou, Fuli'
'Body, Carole'
'Robeyns, Koen'
'Leyssens, Tom'
'Shemchuk, Oleksii'

_publ_section_title
;
 On the pairwise cocrystallization of racemic compounds
;
_journal_issue 20
_journal_name_full CrystEngComm
_journal_page_first 3060
_journal_page_last 3065
_journal_paper_doi 10.1039/D3CE00226H
_journal_volume 25
_journal_year 2023
_chemical_formula_moiety 'C8 H7 Cl O3, C5 H9 N O2'
_chemical_formula_sum 'C13 H16 Cl N O5'
_chemical_formula_weight 301.72
_space_group_crystal_system triclinic
_space_group_IT_number 2
_space_group_name_Hall '-P 1'
_space_group_name_H-M_alt 'P -1'
_atom_sites_solution_hydrogens geom
_atom_sites_solution_primary 'dual space'
_audit_creation_method SHELXL-2018/3
_audit_update_record
;
2023-03-09 deposited with the CCDC.	2023-04-28 downloaded from the CCDC.
;
_cell_angle_alpha 106.407(14)
_cell_angle_beta 90.268(16)
_cell_angle_gamma 106.101(14)
_cell_formula_units_Z 2
_cell_length_a 7.0457(14)
_cell_length_b 8.2146(9)
_cell_length_c 13.342(3)
_cell_measurement_reflns_used 1843
_cell_measurement_temperature 297(2)
_cell_measurement_theta_max 25.1600
_cell_measurement_theta_min 3.1750
_cell_volume 708.8(2)
_computing_cell_refinement
;
CrysAlisPro, Agilent Technologies,
Version 1.171.37.35 (release 13-08-2014 CrysAlis171 .NET)
(compiled Aug 13 2014,18:06:01)
;
_computing_data_collection MAR
_computing_data_reduction
;
CrysAlisPro, Agilent Technologies,
Version 1.171.37.35 (release 13-08-2014 CrysAlis171 .NET)
(compiled Aug 13 2014,18:06:01)
;
_computing_molecular_graphics 'MERCURY (Macrae et al., 2008)'
_computing_publication_material
;
'MERCURY (Macrae et al., 2008), Platon (Spek, 2009)'
;
_computing_structure_refinement 'SHELXL-2018/3 (Sheldrick, 2018)'
_computing_structure_solution 'SHELXT (Sheldrick, 2015)'
_diffrn_ambient_temperature 297(2)
_diffrn_measured_fraction_theta_full 0.996
_diffrn_measured_fraction_theta_max 0.996
_diffrn_measurement_device_type 'MAR345 image plate'
_diffrn_measurement_method
;
'80 images, \D\F 3.0\% '
'40 images, \D\F 3.0\% (2nd orientation)'
;
_diffrn_radiation_type MoK\a
_diffrn_radiation_wavelength 0.71073
_diffrn_reflns_av_R_equivalents 0.0457
_diffrn_reflns_av_unetI/netI 0.0422
_diffrn_reflns_Laue_measured_fraction_full 0.996
_diffrn_reflns_Laue_measured_fraction_max 0.996
_diffrn_reflns_limit_h_max 8
_diffrn_reflns_limit_h_min -8
_diffrn_reflns_limit_k_max 9
_diffrn_reflns_limit_k_min -9
_diffrn_reflns_limit_l_max 16
_diffrn_reflns_limit_l_min -16
_diffrn_reflns_number 9168
_diffrn_reflns_point_group_measured_fraction_full 0.996
_diffrn_reflns_point_group_measured_fraction_max 0.996
_diffrn_reflns_theta_full 25.237
_diffrn_reflns_theta_max 25.237
_diffrn_reflns_theta_min 3.022
_diffrn_source 'Incoatec microfocus source'
_exptl_absorpt_coefficient_mu 0.288
_exptl_absorpt_correction_T_max 1.00000
_exptl_absorpt_correction_T_min 0.91457
_exptl_absorpt_correction_type multi-scan
_exptl_absorpt_process_details
;
CrysAlisPro, Agilent Technologies,
Version 1.171.37.35 (release 13-08-2014 CrysAlis171 .NET)
(compiled Aug 13 2014,18:06:01)
Empirical absorption correction using spherical harmonics,
 implemented in SCALE3 ABSPACK scaling algorithm.
;
_exptl_crystal_colour colourless
_exptl_crystal_density_diffrn 1.414
_exptl_crystal_description plate
_exptl_crystal_F_000 316
_exptl_crystal_size_max 0.20
_exptl_crystal_size_mid 0.15
_exptl_crystal_size_min 0.02
_refine_diff_density_max 0.358
_refine_diff_density_min -0.254
_refine_diff_density_rms 0.045
_refine_ls_extinction_method none
_refine_ls_goodness_of_fit_ref 1.059
_refine_ls_hydrogen_treatment mixed
_refine_ls_matrix_type full
_refine_ls_number_parameters 253
_refine_ls_number_reflns 2557
_refine_ls_number_restraints 143
_refine_ls_restrained_S_all 1.107
_refine_ls_R_factor_all 0.0782
_refine_ls_R_factor_gt 0.0577
_refine_ls_shift/su_max 0.000
_refine_ls_shift/su_mean 0.000
_refine_ls_structure_factor_coef Fsqd
_refine_ls_weighting_details 'w=1/[\s^2^(Fo^2^)+(0.0573P)^2^+0.5189P] where P=(Fo^2^+2Fc^2^)/3'
_refine_ls_weighting_scheme calc
_refine_ls_wR_factor_gt 0.1343
_refine_ls_wR_factor_ref 0.1441
_reflns_Friedel_coverage 0.000
_reflns_number_gt 1983
_reflns_number_total 2557
_reflns_threshold_expression 'I > 2\s(I)'
_cod_data_source_file d3ce00226h2.cif
_cod_data_source_block alex_A173_AA22
_cod_depositor_comments 'Adding full bibliography for 7246740--7246756.cif.'
_cod_database_code 7246747
_shelx_shelxl_version_number 2018/3
_shelx_space_group_comment
;
The symmetry employed for this shelxl refinement is uniquely defined
by the following loop, which should always be used as a source of
symmetry information in preference to the above space-group names.
They are only intended as comments.
;

loop_
_space_group_symop_operation_xyz
'x, y, z'
'-x, -y, -z'

loop_
_atom_site_label
_atom_site_type_symbol
_atom_site_fract_x
_atom_site_fract_y
_atom_site_fract_z
_atom_site_U_iso_or_equiv
_atom_site_adp_type
_atom_site_occupancy
_atom_site_site_symmetry_order
_atom_site_calc_flag
_atom_site_refinement_flags_posn
_atom_site_refinement_flags_adp
_atom_site_refinement_flags_occupancy
_atom_site_disorder_assembly
_atom_site_disorder_group
N1 N 0.4554(3) -0.0373(3) 0.63071(16) 0.0355(5) Uani 1 1 d D . . . .
H1A H 0.435376 -0.135497 0.577116 0.043 Uiso 1 1 calc R U . A 3
H1AB H 0.521197 0.054510 0.609449 0.043 Uiso 1 1 calc R U . A 3
C2 C 0.573(2) -0.049(3) 0.7198(6) 0.048(6) Uani 0.539(13) 1 d D . P B 3
H2A H 0.714644 -0.009563 0.713541 0.058 Uiso 0.539(13) 1 calc R U P B 3
H2B H 0.537924 -0.169209 0.725228 0.058 Uiso 0.539(13) 1 calc R U P B 3
C3 C 0.5120(11) 0.0743(13) 0.8106(5) 0.056(2) Uani 0.539(13) 1 d D U P B 3
H3A H 0.521012 0.038891 0.873520 0.067 Uiso 0.539(13) 1 calc R U P B 3
H3AB H 0.597879 0.194281 0.823151 0.067 Uiso 0.539(13) 1 calc R U P B 3
C4 C 0.3077(13) 0.0660(16) 0.7842(4) 0.043(3) Uani 0.539(13) 1 d D U P B 3
H4A H 0.291677 0.184145 0.806008 0.052 Uiso 0.539(13) 1 calc R U P B 3
H4AB H 0.218050 -0.006365 0.820349 0.052 Uiso 0.539(13) 1 calc R U P B 3
C2B C 0.575(2) -0.029(4) 0.7250(7) 0.050(7) Uani 0.461(13) 1 d D . P B 4
H2C H 0.679925 0.082481 0.747845 0.059 Uiso 0.461(13) 1 calc R U P B 4
H2D H 0.635585 -0.125268 0.709294 0.059 Uiso 0.461(13) 1 calc R U P B 4
C3B C 0.4363(14) -0.0452(18) 0.8090(6) 0.062(3) Uani 0.461(13) 1 d D U P B 4
H3BA H 0.389324 -0.167322 0.810064 0.074 Uiso 0.461(13) 1 calc R U P B 4
H3BB H 0.502850 0.027775 0.877265 0.074 Uiso 0.461(13) 1 calc R U P B 4
C4B C 0.2705(16) 0.0153(19) 0.7835(5) 0.051(4) Uani 0.461(13) 1 d D U P B 4
H4BA H 0.293033 0.139892 0.820560 0.061 Uiso 0.461(13) 1 calc R U P B 4
H4BB H 0.147775 -0.052114 0.803136 0.061 Uiso 0.461(13) 1 calc R U P B 4
C5 C 0.2601(4) -0.0144(4) 0.6661(2) 0.0388(6) Uani 1 1 d D . . . .
H5 H 0.158794 -0.129592 0.649663 0.047 Uiso 1 1 calc R U . B 3
C6 C 0.1937(4) 0.1098(3) 0.6172(2) 0.0365(6) Uani 1 1 d . . . . .
O7 O 0.2892(3) 0.1532(2) 0.54509(15) 0.0443(5) Uani 1 1 d . . . . .
O8 O 0.0493(3) 0.1550(3) 0.65351(18) 0.0626(6) Uani 1 1 d . . . . .
C11 C 0.2389(3) 0.4919(3) 0.46398(19) 0.0310(5) Uani 1 1 d . . . . .
O12 O 0.3271(3) 0.5841(2) 0.54752(14) 0.0422(5) Uani 1 1 d . . . . .
O13 O 0.1808(3) 0.3181(2) 0.43361(15) 0.0403(5) Uani 1 1 d . . . . .
H13 H 0.221(4) 0.2758(15) 0.487(2) 0.060 Uiso 1 1 calc R U . . .
C14 C 0.1674(4) 0.5657(3) 0.3829(2) 0.0345(6) Uani 1 1 d . . . . .
H14 H 0.022284 0.532879 0.379384 0.041 Uiso 1 1 calc R U . C 1
O15 O 0.2398(3) 0.7534(2) 0.41740(14) 0.0386(5) Uani 1 1 d . . . . .
H15 H 0.152(4) 0.7961(17) 0.404(2) 0.058 Uiso 1 1 calc R U . . .
C16 C 0.227(2) 0.4848(15) 0.2726(7) 0.037(4) Uani 0.54(3) 1 d G U P D 1
C17 C 0.4189(19) 0.4758(18) 0.2572(10) 0.035(2) Uani 0.54(3) 1 d G U P D 1
H17 H 0.512041 0.510125 0.314452 0.042 Uiso 0.54(3) 1 calc R U P D 1
C18 C 0.4720(15) 0.4156(18) 0.1562(12) 0.063(3) Uani 0.54(3) 1 d G U P D 1
H18 H 0.600679 0.409644 0.145839 0.076 Uiso 0.54(3) 1 calc R U P D 1
C19 C 0.3329(19) 0.3644(17) 0.0705(9) 0.073(3) Uani 0.54(3) 1 d G U P D 1
H19 H 0.368422 0.324130 0.002952 0.088 Uiso 0.54(3) 1 calc R U P D 1
C20 C 0.1406(19) 0.3734(19) 0.0860(7) 0.063(3) Uani 0.54(3) 1 d G U P D 1
C21 C 0.0875(16) 0.4336(17) 0.1870(8) 0.051(2) Uani 0.54(3) 1 d G U P D 1
H21 H -0.041117 0.439577 0.197291 0.062 Uiso 0.54(3) 1 calc R U P D 1
Cl22 Cl -0.042(2) 0.290(3) -0.0162(5) 0.139(3) Uani 0.54(3) 1 d . U P D 1
C16B C 0.221(2) 0.4916(16) 0.2754(8) 0.037(5) Uani 0.46(3) 1 d G U P D 2
C17B C 0.417(2) 0.5150(18) 0.2526(12) 0.034(2) Uani 0.46(3) 1 d G U P D 2
H17B H 0.519352 0.582064 0.304802 0.040 Uiso 0.46(3) 1 calc R U P D 2
C18B C 0.4609(17) 0.4383(19) 0.1519(14) 0.050(3) Uani 0.46(3) 1 d G U P D 2
H18B H 0.592222 0.453996 0.136618 0.060 Uiso 0.46(3) 1 calc R U P D 2
C19B C 0.308(2) 0.3381(18) 0.0739(10) 0.076(4) Uani 0.46(3) 1 d G U P D 2
H19B H 0.337399 0.286769 0.006434 0.092 Uiso 0.46(3) 1 calc R U P D 2
C20B C 0.1119(18) 0.315(2) 0.0966(9) 0.060(3) Uani 0.46(3) 1 d G U P D 2
C21B C 0.0682(18) 0.391(2) 0.1974(10) 0.053(3) Uani 0.46(3) 1 d G U P D 2
H21B H -0.063170 0.375676 0.212616 0.064 Uiso 0.46(3) 1 calc R U P D 2
Cl2B Cl -0.0695(13) 0.201(3) -0.0039(6) 0.132(4) Uani 0.46(3) 1 d . U P D 2

loop_
_atom_site_aniso_label
_atom_site_aniso_U_11
_atom_site_aniso_U_22
_atom_site_aniso_U_33
_atom_site_aniso_U_23
_atom_site_aniso_U_13
_atom_site_aniso_U_12
N1 0.0369(12) 0.0357(12) 0.0375(12) 0.0114(9) 0.0052(10) 0.0160(9)
C2 0.050(12) 0.062(9) 0.044(9) 0.018(6) 0.000(7) 0.032(8)
C3 0.067(4) 0.064(5) 0.037(3) 0.011(3) -0.007(3) 0.022(4)
C4 0.054(4) 0.045(5) 0.039(4) 0.019(3) 0.010(3) 0.021(4)
C2B 0.037(12) 0.056(9) 0.064(14) 0.031(8) -0.001(9) 0.014(7)
C3B 0.067(5) 0.085(7) 0.053(4) 0.036(4) 0.012(3) 0.037(5)
C4B 0.060(6) 0.063(8) 0.049(5) 0.039(4) 0.028(4) 0.025(5)
C5 0.0322(14) 0.0423(15) 0.0463(16) 0.0172(12) 0.0073(12) 0.0138(12)
C6 0.0322(14) 0.0355(14) 0.0413(15) 0.0075(11) -0.0026(12) 0.0134(11)
O7 0.0474(12) 0.0459(11) 0.0509(12) 0.0231(9) 0.0086(9) 0.0223(9)
O8 0.0550(14) 0.0864(17) 0.0727(15) 0.0379(13) 0.0190(11) 0.0472(13)
C11 0.0228(12) 0.0345(14) 0.0380(14) 0.0126(11) 0.0093(11) 0.0099(10)
O12 0.0495(12) 0.0370(10) 0.0383(10) 0.0083(8) -0.0033(9) 0.0127(9)
O13 0.0450(11) 0.0300(10) 0.0458(11) 0.0146(8) -0.0042(9) 0.0076(8)
C14 0.0274(13) 0.0330(14) 0.0439(15) 0.0127(11) 0.0020(11) 0.0089(10)
O15 0.0378(10) 0.0300(10) 0.0526(11) 0.0146(8) 0.0036(8) 0.0143(8)
C16 0.044(6) 0.035(7) 0.033(5) 0.013(5) 0.001(4) 0.010(6)
C17 0.046(4) 0.026(5) 0.046(3) 0.022(3) 0.006(3) 0.018(3)
C18 0.074(6) 0.070(6) 0.059(5) 0.023(5) 0.016(4) 0.036(5)
C19 0.091(5) 0.085(6) 0.046(5) 0.014(4) 0.014(4) 0.034(5)
C20 0.077(5) 0.062(6) 0.041(4) 0.015(4) -0.006(3) 0.008(4)
C21 0.044(4) 0.063(5) 0.048(4) 0.022(4) -0.001(3) 0.013(3)
Cl22 0.142(5) 0.189(7) 0.0626(19) -0.005(3) -0.049(2) 0.054(5)
C16B 0.035(6) 0.031(8) 0.048(7) 0.015(5) 0.005(5) 0.012(6)
C17B 0.041(4) 0.018(5) 0.048(4) 0.017(3) 0.002(3) 0.012(3)
C18B 0.056(5) 0.054(5) 0.051(5) 0.019(4) 0.020(4) 0.031(4)
C19B 0.093(6) 0.090(8) 0.042(5) 0.010(5) 0.016(4) 0.030(6)
C20B 0.072(5) 0.060(6) 0.039(4) 0.021(4) -0.008(4) -0.002(5)
C21B 0.049(5) 0.065(6) 0.044(4) 0.025(4) 0.002(3) 0.005(4)
Cl2B 0.113(3) 0.173(7) 0.057(2) -0.009(3) -0.0273(18) 0.002(4)

loop_
_atom_type_symbol
_atom_type_description
_atom_type_scat_dispersion_real
_atom_type_scat_dispersion_imag
_atom_type_scat_source
C C 0.0033 0.0016 'International Tables Vol C Tables 4.2.6.8 and 6.1.1.4'
H H 0.0000 0.0000 'International Tables Vol C Tables 4.2.6.8 and 6.1.1.4'
N N 0.0061 0.0033 'International Tables Vol C Tables 4.2.6.8 and 6.1.1.4'
O O 0.0106 0.0060 'International Tables Vol C Tables 4.2.6.8 and 6.1.1.4'
Cl Cl 0.1484 0.1585 'International Tables Vol C Tables 4.2.6.8 and 6.1.1.4'

loop_
_geom_angle_atom_site_label_1
_geom_angle_atom_site_label_2
_geom_angle_atom_site_label_3
_geom_angle
_geom_angle_site_symmetry_1
_geom_angle_site_symmetry_3
_geom_angle_publ_flag
C2B N1 C5 106.8(4) . . ?
C2 N1 C5 109.0(4) . . ?
C2 N1 H1A 109.9 . . ?
C5 N1 H1A 109.9 . . ?
C2 N1 H1AB 109.9 . . ?
C5 N1 H1AB 109.9 . . ?
H1A N1 H1AB 108.3 . . ?
N1 C2 C3 101.0(7) . . ?
N1 C2 H2A 111.6 . . ?
C3 C2 H2A 111.6 . . ?
N1 C2 H2B 111.6 . . ?
C3 C2 H2B 111.6 . . ?
H2A C2 H2B 109.4 . . ?
C4 C3 C2 107.5(6) . . ?
C4 C3 H3A 110.2 . . ?
C2 C3 H3A 110.2 . . ?
C4 C3 H3AB 110.2 . . ?
C2 C3 H3AB 110.2 . . ?
H3A C3 H3AB 108.5 . . ?
C3 C4 C5 108.5(5) . . ?
C3 C4 H4A 110.0 . . ?
C5 C4 H4A 110.0 . . ?
C3 C4 H4AB 110.0 . . ?
C5 C4 H4AB 110.0 . . ?
H4A C4 H4AB 108.4 . . ?
N1 C2B C3B 106.9(7) . . ?
N1 C2B H2C 110.3 . . ?
C3B C2B H2C 110.3 . . ?
N1 C2B H2D 110.3 . . ?
C3B C2B H2D 110.3 . . ?
H2C C2B H2D 108.6 . . ?
C4B C3B C2B 106.6(7) . . ?
C4B C3B H3BA 110.4 . . ?
C2B C3B H3BA 110.4 . . ?
C4B C3B H3BB 110.4 . . ?
C2B C3B H3BB 110.4 . . ?
H3BA C3B H3BB 108.6 . . ?
C3B C4B C5 106.1(5) . . ?
C3B C4B H4BA 110.5 . . ?
C5 C4B H4BA 110.5 . . ?
C3B C4B H4BB 110.5 . . ?
C5 C4B H4BB 110.5 . . ?
H4BA C4B H4BB 108.7 . . ?
N1 C5 C4B 107.1(4) . . ?
N1 C5 C4 102.1(3) . . ?
N1 C5 C6 111.5(2) . . ?
C4B C5 C6 121.3(5) . . ?
C4 C5 C6 111.5(4) . . ?
N1 C5 H5 110.5 . . ?
C4 C5 H5 110.5 . . ?
C6 C5 H5 110.5 . . ?
O8 C6 O7 127.5(2) . . ?
O8 C6 C5 115.2(2) . . ?
O7 C6 C5 117.2(2) . . ?
O12 C11 O13 125.4(2) . . ?
O12 C11 C14 123.3(2) . . ?
O13 C11 C14 111.2(2) . . ?
C11 O13 H13 109.5 . . ?
O15 C14 C16B 111.6(5) . . ?
O15 C14 C11 109.0(2) . . ?
C16B C14 C11 113.5(6) . . ?
O15 C14 C16 112.6(5) . . ?
C11 C14 C16 111.5(5) . . ?
O15 C14 H14 107.8 . . ?
C11 C14 H14 107.8 . . ?
C16 C14 H14 107.8 . . ?
C14 O15 H15 109.5 . . ?
C17 C16 C21 120.0 . . ?
C17 C16 C14 121.3(8) . . ?
C21 C16 C14 118.5(8) . . ?
C18 C17 C16 120.0 . . ?
C18 C17 H17 120.0 . . ?
C16 C17 H17 120.0 . . ?
C19 C18 C17 120.0 . . ?
C19 C18 H18 120.0 . . ?
C17 C18 H18 120.0 . . ?
C18 C19 C20 120.0 . . ?
C18 C19 H19 120.0 . . ?
C20 C19 H19 120.0 . . ?
C19 C20 C21 120.0 . . ?
C19 C20 Cl22 121.5(7) . . ?
C21 C20 Cl22 118.2(7) . . ?
C20 C21 C16 120.0 . . ?
C20 C21 H21 120.0 . . ?
C16 C21 H21 120.0 . . ?
C17B C16B C21B 120.0 . . ?
C17B C16B C14 121.8(10) . . ?
C21B C16B C14 118.2(10) . . ?
C18B C17B C16B 120.0 . . ?
C18B C17B H17B 120.0 . . ?
C16B C17B H17B 120.0 . . ?
C17B C18B C19B 120.0 . . ?
C17B C18B H18B 120.0 . . ?
C19B C18B H18B 120.0 . . ?
C20B C19B C18B 120.0 . . ?
C20B C19B H19B 120.0 . . ?
C18B C19B H19B 120.0 . . ?
C19B C20B C21B 120.0 . . ?
C19B C20B Cl2B 118.0(8) . . ?
C21B C20B Cl2B 121.9(9) . . ?
C20B C21B C16B 120.0 . . ?
C20B C21B H21B 120.0 . . ?
C16B C21B H21B 120.0 . . ?

loop_
_geom_bond_atom_site_label_1
_geom_bond_atom_site_label_2
_geom_bond_distance
_geom_bond_site_symmetry_2
_geom_bond_publ_flag
N1 C2B 1.488(7) . ?
N1 C2 1.488(6) . ?
N1 C5 1.500(3) . ?
N1 H1A 0.8900 . ?
N1 H1AB 0.8900 . ?
C2 C3 1.497(12) . ?
C2 H2A 0.9700 . ?
C2 H2B 0.9700 . ?
C3 C4 1.458(7) . ?
C3 H3A 0.9700 . ?
C3 H3AB 0.9700 . ?
C4 C5 1.523(6) . ?
C4 H4A 0.9700 . ?
C4 H4AB 0.9700 . ?
C2B C3B 1.502(12) . ?
C2B H2C 0.9700 . ?
C2B H2D 0.9700 . ?
C3B C4B 1.462(8) . ?
C3B H3BA 0.9700 . ?
C3B H3BB 0.9700 . ?
C4B C5 1.515(7) . ?
C4B H4BA 0.9700 . ?
C4B H4BB 0.9700 . ?
C5 C6 1.524(3) . ?
C5 H5 0.9800 . ?
C6 O8 1.233(3) . ?
C6 O7 1.253(3) . ?
C11 O12 1.207(3) . ?
C11 O13 1.310(3) . ?
C11 C14 1.525(3) . ?
O13 H13 0.95(3) . ?
C14 O15 1.418(3) . ?
C14 C16B 1.486(12) . ?
C14 C16 1.546(10) . ?
C14 H14 0.9800 . ?
O15 H15 0.83(3) . ?
C16 C17 1.3900 . ?
C16 C21 1.3900 . ?
C17 C18 1.3900 . ?
C17 H17 0.9300 . ?
C18 C19 1.3900 . ?
C18 H18 0.9300 . ?
C19 C20 1.3900 . ?
C19 H19 0.9300 . ?
C20 C21 1.3900 . ?
C20 Cl22 1.719(11) . ?
C21 H21 0.9300 . ?
C16B C17B 1.3900 . ?
C16B C21B 1.3900 . ?
C17B C18B 1.3900 . ?
C17B H17B 0.9300 . ?
C18B C19B 1.3900 . ?
C18B H18B 0.9300 . ?
C19B C20B 1.3900 . ?
C19B H19B 0.9300 . ?
C20B C21B 1.3900 . ?
C20B Cl2B 1.709(12) . ?
C21B H21B 0.9300 . ?

loop_
_geom_torsion_atom_site_label_1
_geom_torsion_atom_site_label_2
_geom_torsion_atom_site_label_3
_geom_torsion_atom_site_label_4
_geom_torsion
_geom_torsion_site_symmetry_1
_geom_torsion_site_symmetry_2
_geom_torsion_site_symmetry_3
_geom_torsion_site_symmetry_4
_geom_torsion_publ_flag
C5 N1 C2 C3 -34.6(16) . . . . ?
N1 C2 C3 C4 31.5(16) . . . . ?
C2 C3 C4 C5 -17.9(13) . . . . ?
C5 N1 C2B C3B 13(2) . . . . ?
N1 C2B C3B C4B -24(2) . . . . ?
C2B C3B C4B C5 25.6(16) . . . . ?
C2B N1 C5 C4B 2.4(14) . . . . ?
C2 N1 C5 C4 24.1(12) . . . . ?
C2B N1 C5 C6 137.3(12) . . . . ?
C2 N1 C5 C6 143.2(11) . . . . ?
C3B C4B C5 N1 -17.4(10) . . . . ?
C3B C4B C5 C6 -146.9(7) . . . . ?
C3 C4 C5 N1 -3.5(8) . . . . ?
C3 C4 C5 C6 -122.6(6) . . . . ?
N1 C5 C6 O8 -170.2(2) . . . . ?
C4B C5 C6 O8 -42.7(7) . . . . ?
C4 C5 C6 O8 -56.8(5) . . . . ?
N1 C5 C6 O7 10.2(3) . . . . ?
C4B C5 C6 O7 137.8(6) . . . . ?
C4 C5 C6 O7 123.6(5) . . . . ?
O12 C11 C14 O15 6.2(3) . . . . ?
O13 C11 C14 O15 -177.93(19) . . . . ?
O12 C11 C14 C16B 131.3(7) . . . . ?
O13 C11 C14 C16B -52.9(7) . . . . ?
O12 C11 C14 C16 131.2(6) . . . . ?
O13 C11 C14 C16 -52.9(6) . . . . ?
O15 C14 C16 C17 74.9(8) . . . . ?
C11 C14 C16 C17 -48.0(8) . . . . ?
O15 C14 C16 C21 -100.0(8) . . . . ?
C11 C14 C16 C21 137.1(7) . . . . ?
C21 C16 C17 C18 0.0 . . . . ?
C14 C16 C17 C18 -174.8(9) . . . . ?
C16 C17 C18 C19 0.0 . . . . ?
C17 C18 C19 C20 0.0 . . . . ?
C18 C19 C20 C21 0.0 . . . . ?
C18 C19 C20 Cl22 -173.2(7) . . . . ?
C19 C20 C21 C16 0.0 . . . . ?
Cl22 C20 C21 C16 173.5(6) . . . . ?
C17 C16 C21 C20 0.0 . . . . ?
C14 C16 C21 C20 175.0(9) . . . . ?
O15 C14 C16B C17B 62.0(10) . . . . ?
C11 C14 C16B C17B -61.7(9) . . . . ?
O15 C14 C16B C21B -120.2(8) . . . . ?
C11 C14 C16B C21B 116.1(8) . . . . ?
C21B C16B C17B C18B 0.0 . . . . ?
C14 C16B C17B C18B 177.7(11) . . . . ?
C16B C17B C18B C19B 0.0 . . . . ?
C17B C18B C19B C20B 0.0 . . . . ?
C18B C19B C20B C21B 0.0 . . . . ?
C18B C19B C20B Cl2B 176.4(7) . . . . ?
C19B C20B C21B C16B 0.0 . . . . ?
Cl2B C20B C21B C16B -176.3(7) . . . . ?
C17B C16B C21B C20B 0.0 . . . . ?
C14 C16B C21B C20B -177.8(11) . . . . ?
